data_7157380
loop_
_publ_author_name
'Hohlfeld, Benjamin F.'
'Gitter, Burkhard'
'Flanagan, Keith J.'
'Kingsbury, Christopher J.'
'Kulak, Nora'
'Senge, Mathias O.'
'Wiehe, Arno'

_publ_section_title
;
 Exploring the relationship between structure and activity in BODIPYs
 designed for antimicrobial phototherapy.
;
_journal_issue 13
_journal_name_full 'Organic &amp; biomolecular chemistry'
_journal_page_first 2416
_journal_page_last 2431
_journal_paper_doi 10.1039/d0ob00188k
_journal_volume 18
_journal_year 2020
_chemical_formula_moiety 'C18 H13 B F2 N4 O2'
_chemical_formula_sum 'C18 H13 B F2 N4 O2'
_chemical_formula_weight 366.13
_chemical_name_systematic 8-(4-N-Propargylamino-3-nitrophenyl)-bordipyrromethane
_space_group_crystal_system triclinic
_space_group_IT_number 2
_space_group_name_Hall '-P 1'
_space_group_name_H-M_alt 'P -1'
_atom_sites_solution_hydrogens mixed
_atom_sites_solution_primary dual
_audit_creation_date 2017-09-25
_audit_creation_method
;
Olex2 1.2
(compiled 2017.08.10 svn.r3458 for OlexSys, GUI svn.r5381)
;
_audit_update_record
;
2020-01-02 deposited with the CCDC.	2020-03-06 downloaded from the CCDC.
;
_cell_angle_alpha 110.5569(10)
_cell_angle_beta 92.1349(11)
_cell_angle_gamma 98.3717(10)
_cell_formula_units_Z 2
_cell_length_a 7.6304(2)
_cell_length_b 9.5936(2)
_cell_length_c 11.6142(3)
_cell_measurement_reflns_used 9381
_cell_measurement_temperature 100(2)
_cell_measurement_theta_max 37.81
_cell_measurement_theta_min 2.71
_cell_volume 783.98(3)
_computing_cell_refinement 'SAINT v8.37A (Bruker, 2015)'
_computing_data_collection 'APEX 3 (Bruker, 2016)'
_computing_data_reduction 'SAINT v8.37A (Bruker, 2015)'
_computing_molecular_graphics 'Olex2 (Dolomanov et al., 2009)'
_computing_publication_material 'Olex2 (Dolomanov et al., 2009)'
_computing_structure_refinement 'XL (Sheldrick, 2008)'
_computing_structure_solution 'XT (Sheldrick, 2015)'
_diffrn_ambient_temperature 100.01
_diffrn_detector 'Bruker APEX2 area detector'
_diffrn_detector_area_resol_mean 7.9
_diffrn_detector_type 'CCD area detector'
_diffrn_measured_fraction_theta_full 1.000
_diffrn_measured_fraction_theta_max 1.000
_diffrn_measurement_device 'Kappa diffractometer'
_diffrn_measurement_device_type 'Bruker SMART APEX2 area detector'
_diffrn_measurement_method '\w and \f scans'
_diffrn_radiation_monochromator graphite
_diffrn_radiation_probe x-ray
_diffrn_radiation_type MoK\a
_diffrn_radiation_wavelength 0.71073
_diffrn_reflns_av_R_equivalents 0.0214
_diffrn_reflns_av_unetI/netI 0.0062
_diffrn_reflns_Laue_measured_fraction_full 1.000
_diffrn_reflns_Laue_measured_fraction_max 1.000
_diffrn_reflns_limit_h_max 10
_diffrn_reflns_limit_h_min -10
_diffrn_reflns_limit_k_max 12
_diffrn_reflns_limit_k_min -12
_diffrn_reflns_limit_l_max 15
_diffrn_reflns_limit_l_min -15
_diffrn_reflns_number 98665
_diffrn_reflns_point_group_measured_fraction_full 1.000
_diffrn_reflns_point_group_measured_fraction_max 1.000
_diffrn_reflns_theta_full 25.242
_diffrn_reflns_theta_max 27.900
_diffrn_reflns_theta_min 1.881
_diffrn_source 'standard sealed X-ray tube'
_diffrn_source_type 'Siemens, KFF Mo 2K -90 C'
_diffrn_standards_number 0
_exptl_absorpt_coefficient_mu 0.119
_exptl_absorpt_correction_T_max 0.7456
_exptl_absorpt_correction_T_min 0.7107
_exptl_absorpt_correction_type multi-scan
_exptl_absorpt_process_details
'SADABS-2016/2 (Bruker,2016/2) was used for absorption correction. wR2(int) was 0.0449 before and 0.0420 after correction. The Ratio of minimum to maximum transmission is 0.9550. The \l/2 correction factor is Not present.'
_exptl_crystal_colour 'clear light orange'
_exptl_crystal_colour_lustre clear
_exptl_crystal_colour_modifier light
_exptl_crystal_colour_primary orange
_exptl_crystal_density_diffrn 1.551
_exptl_crystal_density_method 'not measured'
_exptl_crystal_description block
_exptl_crystal_F_000 376
_exptl_crystal_size_max 0.373
_exptl_crystal_size_mid 0.325
_exptl_crystal_size_min 0.234
_refine_diff_density_max 0.367
_refine_diff_density_min -0.212
_refine_diff_density_rms 0.043
_refine_ls_extinction_method none
_refine_ls_goodness_of_fit_ref 1.072
_refine_ls_hydrogen_treatment mixed
_refine_ls_matrix_type full
_refine_ls_number_parameters 252
_refine_ls_number_reflns 3744
_refine_ls_number_restraints 1
_refine_ls_restrained_S_all 1.072
_refine_ls_R_factor_all 0.0328
_refine_ls_R_factor_gt 0.0310
_refine_ls_shift/su_max 0.001
_refine_ls_shift/su_mean 0.000
_refine_ls_structure_factor_coef Fsqd
_refine_ls_weighting_details 'w=1/[\s^2^(Fo^2^)+(0.0416P)^2^+0.3296P] where P=(Fo^2^+2Fc^2^)/3'
_refine_ls_weighting_scheme calc
_refine_ls_wR_factor_gt 0.0824
_refine_ls_wR_factor_ref 0.0845
_reflns_Friedel_coverage 0.000
_reflns_number_gt 3527
_reflns_number_total 3744
_reflns_threshold_expression 'I > 2\s(I)'
_cod_data_source_file d0ob00188k2.cif
_cod_data_source_block kjf202
_cod_depositor_comments 'Adding full bibliography for 7157379--7157380.cif.'
_cod_database_code 7157380
_shelx_shelxl_version_number 2014/7
_shelx_space_group_comment
;
The symmetry employed for this shelxl refinement is uniquely defined
by the following loop, which should always be used as a source of
symmetry information in preference to the above space-group names.
They are only intended as comments.
;
_shelx_estimated_absorpt_t_max 0.973
_shelx_estimated_absorpt_t_min 0.957
_olex2_refinement_description
;
1. Fixed Uiso
 At 1.2 times of:
  All C(H) groups, All C(H,H) groups
2. Restrained distances
 N2-H2
 0.86 with sigma of 0.01
3.a Secondary CH2 refined with riding coordinates:
 C21(H21A,H21B)
3.b Aromatic/amide H refined with riding coordinates:
 C1(H1), C2(H2A), C3(H3), C5(H5), C6(H6), C16(H16), C17(H17), C20(H20)
3.c :
 C23(H23)
;
_olex2_submission_special_instructions 'No special instructions were received'

loop_
_space_group_symop_operation_xyz
'x, y, z'
'-x, -y, -z'

loop_
_atom_site_label
_atom_site_type_symbol
_atom_site_fract_x
_atom_site_fract_y
_atom_site_fract_z
_atom_site_U_iso_or_equiv
_atom_site_adp_type
_atom_site_occupancy
_atom_site_site_symmetry_order
_atom_site_calc_flag
_atom_site_refinement_flags_posn
_atom_site_refinement_flags_adp
_atom_site_refinement_flags_occupancy
_atom_site_disorder_assembly
_atom_site_disorder_group
F13 F 0.61422(8) -0.12396(7) 0.23400(6) 0.02057(14) Uani 1 1 d . . . . .
F14 F 0.91140(8) -0.11528(7) 0.22883(6) 0.01936(14) Uani 1 1 d . . . . .
O1 O 0.88704(10) 0.32689(8) 0.99366(7) 0.01839(16) Uani 1 1 d . . . . .
O2 O 0.78138(10) 0.52889(8) 1.09163(6) 0.01718(16) Uani 1 1 d . . . . .
N1 N 0.80708(10) 0.42981(9) 0.99398(7) 0.01261(16) Uani 1 1 d . . . . .
N2 N 0.60769(11) 0.66110(9) 0.97181(7) 0.01389(17) Uani 1 1 d D . . . .
H2 H 0.6590(19) 0.6713(17) 1.0428(10) 0.027(4) Uiso 1 1 d D . . . .
N10 N 0.78702(11) -0.06517(9) 0.42613(7) 0.01384(17) Uani 1 1 d . . . . .
N11 N 0.80459(11) 0.12039(9) 0.32302(7) 0.01403(17) Uani 1 1 d . . . . .
C1 C 0.71101(13) -0.02733(11) 0.62066(9) 0.01568(19) Uani 1 1 d . . . . .
H1 H 0.6748 0.0180 0.7008 0.019 Uiso 1 1 calc R . . . .
C2 C 0.74181(14) -0.17436(11) 0.56799(10) 0.0183(2) Uani 1 1 d . . . . .
H2A H 0.7344 -0.2477 0.6060 0.022 Uiso 1 1 calc R . . . .
C3 C 0.78603(14) -0.19410(11) 0.44762(9) 0.0173(2) Uani 1 1 d . . . . .
H3 H 0.8116 -0.2854 0.3898 0.021 Uiso 1 1 calc R . . . .
C5 C 0.85241(13) 0.18968(12) 0.24336(9) 0.0170(2) Uani 1 1 d . . . . .
H5 H 0.8741 0.1396 0.1601 0.020 Uiso 1 1 calc R . . . .
C6 C 0.86549(14) 0.34624(12) 0.30118(9) 0.0181(2) Uani 1 1 d . . . . .
H6 H 0.8973 0.4202 0.2652 0.022 Uiso 1 1 calc R . . . .
C7 C 0.82288(13) 0.37253(11) 0.42156(9) 0.01558(19) Uani 1 1 d . . . . .
H7 H 0.8269(18) 0.4696(16) 0.4859(13) 0.020(3) Uiso 1 1 d . . . . .
C8 C 0.74542(12) 0.19231(11) 0.53969(8) 0.01249(18) Uani 1 1 d . . . . .
C9 C 0.74352(12) 0.04294(11) 0.53289(9) 0.01333(18) Uani 1 1 d . . . . .
C12 C 0.78407(12) 0.23072(11) 0.43524(8) 0.01329(18) Uani 1 1 d . . . . .
C15 C 0.71144(12) 0.31074(10) 0.65378(8) 0.01274(18) Uani 1 1 d . . . . .
C16 C 0.61036(13) 0.42076(11) 0.64757(9) 0.01386(18) Uani 1 1 d . . . . .
H16 H 0.5627 0.4153 0.5691 0.017 Uiso 1 1 calc R . . . .
C17 C 0.57894(13) 0.53503(11) 0.75122(9) 0.01409(18) Uani 1 1 d . . . . .
H17 H 0.5124 0.6076 0.7423 0.017 Uiso 1 1 calc R . . . .
C18 C 0.64302(12) 0.54811(10) 0.87175(9) 0.01230(18) Uani 1 1 d . . . . .
C19 C 0.73959(12) 0.43380(10) 0.87667(8) 0.01202(18) Uani 1 1 d . . . . .
C20 C 0.77569(12) 0.32049(10) 0.77057(9) 0.01249(18) Uani 1 1 d . . . . .
H20 H 0.8451 0.2490 0.7782 0.015 Uiso 1 1 calc R . . . .
C21 C 0.53671(13) 0.79022(11) 0.96198(9) 0.01508(19) Uani 1 1 d . . . . .
H21A H 0.4935 0.8464 1.0417 0.018 Uiso 1 1 calc R . . . .
H21B H 0.4342 0.7536 0.8980 0.018 Uiso 1 1 calc R . . . .
C22 C 0.67223(14) 0.89267(11) 0.92961(9) 0.0164(2) Uani 1 1 d . . . . .
C23 C 0.78917(15) 0.97329(12) 0.90756(10) 0.0199(2) Uani 1 1 d . . . . .
H23 H 0.8826 1.0377 0.8900 0.024 Uiso 1 1 calc R . . . .
B4 B 0.78026(15) -0.05052(12) 0.29803(10) 0.0148(2) Uani 1 1 d . . . . .

loop_
_atom_site_aniso_label
_atom_site_aniso_U_11
_atom_site_aniso_U_22
_atom_site_aniso_U_33
_atom_site_aniso_U_23
_atom_site_aniso_U_13
_atom_site_aniso_U_12
F13 0.0189(3) 0.0221(3) 0.0152(3) 0.0021(2) -0.0029(2) -0.0007(2)
F14 0.0220(3) 0.0176(3) 0.0181(3) 0.0036(2) 0.0085(2) 0.0077(2)
O1 0.0236(4) 0.0181(3) 0.0162(3) 0.0077(3) 0.0016(3) 0.0084(3)
O2 0.0235(4) 0.0164(3) 0.0098(3) 0.0021(3) 0.0014(3) 0.0044(3)
N1 0.0127(4) 0.0127(4) 0.0119(4) 0.0045(3) 0.0014(3) 0.0001(3)
N2 0.0185(4) 0.0125(4) 0.0104(4) 0.0030(3) 0.0017(3) 0.0044(3)
N10 0.0152(4) 0.0120(4) 0.0122(4) 0.0016(3) 0.0010(3) 0.0028(3)
N11 0.0159(4) 0.0154(4) 0.0098(4) 0.0025(3) 0.0013(3) 0.0046(3)
C1 0.0160(4) 0.0159(4) 0.0138(4) 0.0047(4) 0.0001(3) 0.0004(3)
C2 0.0206(5) 0.0153(4) 0.0181(5) 0.0060(4) -0.0004(4) 0.0011(4)
C3 0.0186(5) 0.0130(4) 0.0183(5) 0.0033(4) 0.0002(4) 0.0029(4)
C5 0.0190(5) 0.0211(5) 0.0118(4) 0.0058(4) 0.0024(3) 0.0061(4)
C6 0.0208(5) 0.0198(5) 0.0157(5) 0.0081(4) 0.0028(4) 0.0051(4)
C7 0.0167(4) 0.0150(4) 0.0146(4) 0.0046(4) 0.0011(3) 0.0033(3)
C8 0.0103(4) 0.0138(4) 0.0115(4) 0.0023(3) -0.0003(3) 0.0024(3)
C9 0.0127(4) 0.0139(4) 0.0113(4) 0.0021(3) 0.0006(3) 0.0022(3)
C12 0.0134(4) 0.0137(4) 0.0111(4) 0.0021(3) 0.0005(3) 0.0033(3)
C15 0.0130(4) 0.0125(4) 0.0111(4) 0.0024(3) 0.0019(3) 0.0015(3)
C16 0.0146(4) 0.0152(4) 0.0114(4) 0.0043(3) 0.0003(3) 0.0026(3)
C17 0.0154(4) 0.0143(4) 0.0129(4) 0.0046(3) 0.0016(3) 0.0047(3)
C18 0.0120(4) 0.0117(4) 0.0121(4) 0.0034(3) 0.0024(3) 0.0009(3)
C19 0.0123(4) 0.0130(4) 0.0104(4) 0.0045(3) 0.0004(3) 0.0006(3)
C20 0.0121(4) 0.0119(4) 0.0130(4) 0.0041(3) 0.0015(3) 0.0015(3)
C21 0.0177(4) 0.0139(4) 0.0133(4) 0.0031(3) 0.0029(3) 0.0059(3)
C22 0.0225(5) 0.0137(4) 0.0131(4) 0.0032(3) 0.0012(4) 0.0078(4)
C23 0.0241(5) 0.0184(5) 0.0190(5) 0.0077(4) 0.0038(4) 0.0061(4)
B4 0.0156(5) 0.0150(5) 0.0116(5) 0.0018(4) 0.0018(4) 0.0033(4)

loop_
_atom_type_symbol
_atom_type_description
_atom_type_scat_dispersion_real
_atom_type_scat_dispersion_imag
_atom_type_scat_source
C C 0.0033 0.0016 'International Tables Vol C Tables 4.2.6.8 and 6.1.1.4'
H H 0.0000 0.0000 'International Tables Vol C Tables 4.2.6.8 and 6.1.1.4'
B B 0.0013 0.0007 'International Tables Vol C Tables 4.2.6.8 and 6.1.1.4'
F F 0.0171 0.0103 'International Tables Vol C Tables 4.2.6.8 and 6.1.1.4'
N N 0.0061 0.0033 'International Tables Vol C Tables 4.2.6.8 and 6.1.1.4'
O O 0.0106 0.0060 'International Tables Vol C Tables 4.2.6.8 and 6.1.1.4'

loop_
_geom_angle_atom_site_label_1
_geom_angle_atom_site_label_2
_geom_angle_atom_site_label_3
_geom_angle
_geom_angle_site_symmetry_1
_geom_angle_site_symmetry_3
_geom_angle_publ_flag
O1 N1 O2 121.78(8) . . ?
O1 N1 C19 118.89(8) . . ?
O2 N1 C19 119.33(8) . . ?
C18 N2 H2 117.4(10) . . ?
C18 N2 C21 122.22(8) . . ?
C21 N2 H2 117.5(10) . . ?
C3 N10 C9 107.94(8) . . ?
C3 N10 B4 125.79(8) . . ?
C9 N10 B4 123.93(8) . . ?
C5 N11 C12 108.12(8) . . ?
C5 N11 B4 126.99(8) . . ?
C12 N11 B4 124.87(8) . . ?
C2 C1 H1 126.3 . . ?
C2 C1 C9 107.38(9) . . ?
C9 C1 H1 126.3 . . ?
C1 C2 H2A 126.6 . . ?
C1 C2 C3 106.86(9) . . ?
C3 C2 H2A 126.6 . . ?
N10 C3 C2 110.17(9) . . ?
N10 C3 H3 124.9 . . ?
C2 C3 H3 124.9 . . ?
N11 C5 H5 124.9 . . ?
N11 C5 C6 110.13(9) . . ?
C6 C5 H5 124.9 . . ?
C5 C6 H6 126.7 . . ?
C7 C6 C5 106.68(9) . . ?
C7 C6 H6 126.7 . . ?
C6 C7 H7 126.5(8) . . ?
C6 C7 C12 107.54(9) . . ?
C12 C7 H7 125.9(8) . . ?
C9 C8 C12 119.33(8) . . ?
C9 C8 C15 121.55(8) . . ?
C12 C8 C15 119.11(8) . . ?
N10 C9 C1 107.60(8) . . ?
N10 C9 C8 120.43(8) . . ?
C8 C9 C1 131.91(9) . . ?
N11 C12 C7 107.53(8) . . ?
N11 C12 C8 120.95(9) . . ?
C7 C12 C8 131.32(9) . . ?
C16 C15 C8 120.16(8) . . ?
C20 C15 C8 122.57(8) . . ?
C20 C15 C16 117.27(8) . . ?
C15 C16 H16 118.9 . . ?
C17 C16 C15 122.11(9) . . ?
C17 C16 H16 118.9 . . ?
C16 C17 H17 119.0 . . ?
C16 C17 C18 121.91(9) . . ?
C18 C17 H17 119.0 . . ?
N2 C18 C17 120.27(9) . . ?
N2 C18 C19 124.43(9) . . ?
C17 C18 C19 115.28(8) . . ?
C18 C19 N1 121.23(8) . . ?
C20 C19 N1 116.31(8) . . ?
C20 C19 C18 122.46(8) . . ?
C15 C20 C19 120.90(9) . . ?
C15 C20 H20 119.6 . . ?
C19 C20 H20 119.5 . . ?
N2 C21 H21A 109.3 . . ?
N2 C21 H21B 109.3 . . ?
N2 C21 C22 111.59(8) . . ?
H21A C21 H21B 108.0 . . ?
C22 C21 H21A 109.3 . . ?
C22 C21 H21B 109.3 . . ?
C23 C22 C21 176.04(11) . . ?
C22 C23 H23 180.0 . . ?
F13 B4 N10 108.66(8) . . ?
F13 B4 N11 110.79(8) . . ?
F14 B4 F13 108.50(8) . . ?
F14 B4 N10 111.98(8) . . ?
F14 B4 N11 111.02(8) . . ?
N10 B4 N11 105.87(8) . . ?

loop_
_geom_bond_atom_site_label_1
_geom_bond_atom_site_label_2
_geom_bond_distance
_geom_bond_site_symmetry_2
_geom_bond_publ_flag
F13 B4 1.3988(12) . ?
F14 B4 1.3869(12) . ?
O1 N1 1.2329(11) . ?
O2 N1 1.2419(11) . ?
N1 C19 1.4537(12) . ?
N2 H2 0.867(9) . ?
N2 C18 1.3498(12) . ?
N2 C21 1.4597(12) . ?
N10 C3 1.3441(13) . ?
N10 C9 1.3968(12) . ?
N10 B4 1.5425(13) . ?
N11 C5 1.3481(13) . ?
N11 C12 1.3922(12) . ?
N11 B4 1.5428(13) . ?
C1 H1 0.9500 . ?
C1 C2 1.3857(14) . ?
C1 C9 1.4170(13) . ?
C2 H2A 0.9500 . ?
C2 C3 1.4042(14) . ?
C3 H3 0.9500 . ?
C5 H5 0.9500 . ?
C5 C6 1.3999(14) . ?
C6 H6 0.9500 . ?
C6 C7 1.3907(14) . ?
C7 H7 0.963(14) . ?
C7 C12 1.4148(13) . ?
C8 C9 1.4051(13) . ?
C8 C12 1.4154(13) . ?
C8 C15 1.4724(12) . ?
C15 C16 1.4144(13) . ?
C15 C20 1.3918(13) . ?
C16 H16 0.9500 . ?
C16 C17 1.3710(13) . ?
C17 H17 0.9500 . ?
C17 C18 1.4220(13) . ?
C18 C19 1.4230(13) . ?
C19 C20 1.3956(13) . ?
C20 H20 0.9500 . ?
C21 H21A 0.9900 . ?
C21 H21B 0.9900 . ?
C21 C22 1.4728(14) . ?
C22 C23 1.1896(16) . ?
C23 H23 0.9500 . ?

loop_
_geom_hbond_atom_site_label_D
_geom_hbond_atom_site_label_H
_geom_hbond_atom_site_label_A
_geom_hbond_distance_DH
_geom_hbond_distance_HA
_geom_hbond_distance_DA
_geom_hbond_angle_DHA
_geom_hbond_site_symmetry_A
N2 H2 F13 0.867(9) 2.468(14) 3.0127(10) 121.4(12) 1_566
N2 H2 O2 0.867(9) 1.984(13) 2.6256(11) 129.9(13) .
C20 H20 F14 0.95 2.40 3.3097(11) 161.3 2_756
C21 H21A F13 0.99 2.29 2.9835(11) 126.3 1_566

loop_
_geom_torsion_atom_site_label_1
_geom_torsion_atom_site_label_2
_geom_torsion_atom_site_label_3
_geom_torsion_atom_site_label_4
_geom_torsion
_geom_torsion_site_symmetry_1
_geom_torsion_site_symmetry_2
_geom_torsion_site_symmetry_3
_geom_torsion_site_symmetry_4
_geom_torsion_publ_flag
O1 N1 C19 C18 178.62(8) . . . . ?
O1 N1 C19 C20 -1.69(13) . . . . ?
O2 N1 C19 C18 -0.69(13) . . . . ?
O2 N1 C19 C20 179.00(8) . . . . ?
N1 C19 C20 C15 177.60(8) . . . . ?
N2 C18 C19 N1 0.82(14) . . . . ?
N2 C18 C19 C20 -178.85(9) . . . . ?
N11 C5 C6 C7 -0.19(12) . . . . ?
C1 C2 C3 N10 1.29(12) . . . . ?
C2 C1 C9 N10 2.27(11) . . . . ?
C2 C1 C9 C8 -174.80(10) . . . . ?
C3 N10 C9 C1 -1.48(11) . . . . ?
C3 N10 C9 C8 175.99(9) . . . . ?
C3 N10 B4 F13 66.82(12) . . . . ?
C3 N10 B4 F14 -53.01(13) . . . . ?
C3 N10 B4 N11 -174.13(9) . . . . ?
C5 N11 C12 C7 -0.41(11) . . . . ?
C5 N11 C12 C8 -175.79(9) . . . . ?
C5 N11 B4 F13 -80.54(12) . . . . ?
C5 N11 B4 F14 40.09(13) . . . . ?
C5 N11 B4 N10 161.82(9) . . . . ?
C5 C6 C7 C12 -0.07(11) . . . . ?
C6 C7 C12 N11 0.29(11) . . . . ?
C6 C7 C12 C8 175.01(10) . . . . ?
C8 C15 C16 C17 -178.47(9) . . . . ?
C8 C15 C20 C19 -179.54(8) . . . . ?
C9 N10 C3 C2 0.14(11) . . . . ?
C9 N10 B4 F13 -93.70(10) . . . . ?
C9 N10 B4 F14 146.47(9) . . . . ?
C9 N10 B4 N11 25.35(12) . . . . ?
C9 C1 C2 C3 -2.16(11) . . . . ?
C9 C8 C12 N11 5.72(14) . . . . ?
C9 C8 C12 C7 -168.41(10) . . . . ?
C9 C8 C15 C16 -141.20(9) . . . . ?
C9 C8 C15 C20 38.94(13) . . . . ?
C12 N11 C5 C6 0.38(11) . . . . ?
C12 N11 B4 F13 101.05(10) . . . . ?
C12 N11 B4 F14 -138.32(9) . . . . ?
C12 N11 B4 N10 -16.59(12) . . . . ?
C12 C8 C9 N10 2.83(13) . . . . ?
C12 C8 C9 C1 179.59(10) . . . . ?
C12 C8 C15 C16 39.96(13) . . . . ?
C12 C8 C15 C20 -139.89(9) . . . . ?
C15 C8 C9 N10 -176.01(8) . . . . ?
C15 C8 C9 C1 0.75(16) . . . . ?
C15 C8 C12 N11 -175.42(8) . . . . ?
C15 C8 C12 C7 10.46(15) . . . . ?
C15 C16 C17 C18 -1.36(15) . . . . ?
C16 C15 C20 C19 0.60(14) . . . . ?
C16 C17 C18 N2 -179.20(9) . . . . ?
C16 C17 C18 C19 -0.65(14) . . . . ?
C17 C18 C19 N1 -177.66(8) . . . . ?
C17 C18 C19 C20 2.66(13) . . . . ?
C18 N2 C21 C22 -72.46(11) . . . . ?
C18 C19 C20 C15 -2.71(14) . . . . ?
C20 C15 C16 C17 1.39(14) . . . . ?
C21 N2 C18 C17 -12.82(14) . . . . ?
C21 N2 C18 C19 168.77(9) . . . . ?
B4 N10 C3 C2 -162.96(9) . . . . ?
B4 N10 C9 C1 162.00(9) . . . . ?
B4 N10 C9 C8 -20.53(13) . . . . ?
B4 N11 C5 C6 -178.25(9) . . . . ?
B4 N11 C12 C7 178.25(9) . . . . ?
B4 N11 C12 C8 2.88(14) . . . . ?
